data_7203404
loop_
_publ_author_name
'Fernando S. Delgado'
'Catalina Ruiz-P\'erez'
'Joaqu\'in Sanchiz'
'Francesc Lloret'
'Miguel Julve'

_publ_section_title
;
 Part II. Network formation and magnetic behaviour of
 copper(<small>II</small>) malonate anions in ammonium derivatives
;
_journal_issue 7
_journal_name_full CrystEngComm
_journal_page_first 530
_journal_paper_doi 10.1039/b604573a
_journal_volume 8
_journal_year 2006
_chemical_formula_sum 'C6 H12 Cu N2 O8'
_chemical_formula_weight 303.72
_chemical_name_systematic
;
?
;
_space_group_IT_number 43
_symmetry_cell_setting orthorhombic
_symmetry_Int_Tables_number 43
_symmetry_space_group_name_Hall 'F 2 -2d'
_symmetry_space_group_name_H-M 'F d d 2'
_atom_sites_solution_hydrogens geom
_atom_sites_solution_primary direct
_atom_sites_solution_secondary difmap
_audit_creation_method SHELXL-97
_cell_angle_alpha 90.00
_cell_angle_beta 90.00
_cell_angle_gamma 90.00
_cell_formula_units_Z 8
_cell_length_a 13.8481(3)
_cell_length_b 16.4536(2)
_cell_length_c 9.1071(2)
_cell_measurement_temperature 293(2)
_cell_volume 2075.06(7)
_computing_cell_refinement 'Dirax/lsq (Duisenberg & Schreurs, 1989-2000)'
_computing_data_collection 'Collect (Nonius BV, 1997-2000)'
_computing_data_reduction 'EvalCCD (Duisenberg & Schreurs 1990-2000)'
_computing_molecular_graphics 'Ortep-3 for Windows (Farrugia, 1997)'
_computing_publication_material 'WinGX publication routines (Farrugia, 1999)'
_computing_structure_refinement 'SHELXL-97 (Sheldrick, 1997)'
_computing_structure_solution 'SHELXS-97 (Sheldrick, 1997)'
_diffrn_ambient_temperature 293(2)
_diffrn_detector 'CCD plate'
_diffrn_detector_area_resol_mean 9
_diffrn_measured_fraction_theta_full 0.985
_diffrn_measured_fraction_theta_max 0.985
_diffrn_measurement_device '95mm CCD camera on \k-goniostat'
_diffrn_measurement_device_type KappaCCD
_diffrn_measurement_method 'CCD rotation images, thick slices'
_diffrn_radiation_monochromator 'horizonally mounted graphite crystal'
_diffrn_radiation_probe x-ray
_diffrn_radiation_source 'fine-focus sealed tube'
_diffrn_radiation_type Mok\a
_diffrn_radiation_wavelength 0.71073
_diffrn_reflns_av_R_equivalents 0.0225
_diffrn_reflns_av_sigmaI/netI 0.0256
_diffrn_reflns_limit_h_max 13
_diffrn_reflns_limit_h_min -19
_diffrn_reflns_limit_k_max 22
_diffrn_reflns_limit_k_min -23
_diffrn_reflns_limit_l_max 12
_diffrn_reflns_limit_l_min -10
_diffrn_reflns_number 3607
_diffrn_reflns_theta_full 29.98
_diffrn_reflns_theta_max 29.98
_diffrn_reflns_theta_min 6.76
_diffrn_source 'Enraf Nonius FR590'
_exptl_absorpt_coefficient_mu 2.142
_exptl_absorpt_correction_type multi-scan
_exptl_absorpt_process_details '(SADABS, Sheldrick, Bruker, 2000)'
_exptl_crystal_colour 'palid blue'
_exptl_crystal_density_diffrn 1.944
_exptl_crystal_density_method 'not measured'
_exptl_crystal_description 'irregular prism'
_exptl_crystal_F_000 1240
_exptl_crystal_size_max 0.36
_exptl_crystal_size_mid 0.27
_exptl_crystal_size_min 0.18
_refine_diff_density_max 0.247
_refine_diff_density_min -0.253
_refine_diff_density_rms 0.051
_refine_ls_abs_structure_details 'Flack H D (1983), Acta Cryst. A39, 876-881'
_refine_ls_abs_structure_Flack 0.542(16)
_refine_ls_extinction_method none
_refine_ls_goodness_of_fit_ref 1.073
_refine_ls_hydrogen_treatment mixed
_refine_ls_matrix_type full
_refine_ls_number_parameters 103
_refine_ls_number_reflns 1264
_refine_ls_number_restraints 1
_refine_ls_restrained_S_all 1.072
_refine_ls_R_factor_all 0.0244
_refine_ls_R_factor_gt 0.0197
_refine_ls_shift/su_max 0.000
_refine_ls_shift/su_mean 0.000
_refine_ls_structure_factor_coef Fsqd
_refine_ls_weighting_details 'calc w=1/[\s^2^(Fo^2^)+(0.0272P)^2^+0.7267P] where P=(Fo^2^+2Fc^2^)/3'
_refine_ls_weighting_scheme calc
_refine_ls_wR_factor_gt 0.0479
_refine_ls_wR_factor_ref 0.0491
_reflns_number_gt 1171
_reflns_number_total 1264
_reflns_threshold_expression >2sigma(I)
_cod_data_source_file b604573a.txt
_cod_data_source_block compound1a
_cod_depositor_comments
;
The following automatic conversions were performed:
'_exptl_absorpt_correction_type' value 'Multi-scan' changed to
'multi-scan' according to
'/home/saulius/struct/CIF-dictionaries/cif_core.dic' dictionary named
'cif_core.dic' version 2.4.1 from 2010-06-29.

Automatic conversion script
Id: cif_fix_enum 1527 2010-12-29 10:47:43Z saulius 
;
_cod_original_sg_symbol_Hall 'F 2 -2 d'
_cod_database_code 7203404

loop_
_symmetry_equiv_pos_as_xyz
'x, y, z'
'-x, -y, z'
'-x+1/4, y+1/4, z+1/4'
'x+3/4, -y+3/4, z+1/4'
'x, y+1/2, z+1/2'
'-x, -y+1/2, z+1/2'
'-x+1/4, y+3/4, z+3/4'
'x+3/4, -y+5/4, z+3/4'
'x+1/2, y, z+1/2'
'-x+1/2, -y, z+1/2'
'-x+3/4, y+1/4, z+3/4'
'x+5/4, -y+3/4, z+3/4'
'x+1/2, y+1/2, z'
'-x+1/2, -y+1/2, z'
'-x+3/4, y+3/4, z+1/4'
'x+5/4, -y+5/4, z+1/4'

loop_
_atom_site_label
_atom_site_type_symbol
_atom_site_fract_x
_atom_site_fract_y
_atom_site_fract_z
_atom_site_U_iso_or_equiv
_atom_site_adp_type
_atom_site_occupancy
_atom_site_symmetry_multiplicity
_atom_site_calc_flag
_atom_site_refinement_flags
_atom_site_disorder_assembly
_atom_site_disorder_group
Cu1 Cu 0.2500 -0.2500 0.43900(5) 0.01724(9) Uani 1 2 d S . .
O1 O 0.21229(13) -0.17406(9) 0.28414(17) 0.0227(3) Uani 1 1 d . . .
O2 O 0.21208(14) -0.17562(9) 0.59373(16) 0.0237(3) Uani 1 1 d . . .
O3 O 0.13782(11) -0.06466(8) 0.20482(19) 0.0236(3) Uani 1 1 d . . .
O4 O 0.16466(10) -0.05947(7) 0.6896(2) 0.0246(3) Uani 1 1 d . . .
C1 C 0.18471(14) -0.10152(12) 0.3016(2) 0.0159(4) Uani 1 1 d . . .
C2 C 0.21193(14) -0.05594(10) 0.4395(3) 0.0188(3) Uani 1 1 d . . .
C3 C 0.19461(14) -0.09998(13) 0.5827(2) 0.0158(4) Uani 1 1 d . . .
N11 N 0.18009(13) -0.15173(10) -0.0560(3) 0.0231(3) Uani 1 1 d . . .
H11 H 0.163(2) -0.127(2) 0.018(4) 0.027(8) Uiso 1 1 d . . .
H12 H 0.1480(16) -0.1994(14) -0.066(4) 0.025(5) Uiso 1 1 d . . .
H13 H 0.167(4) -0.125(3) -0.129(6) 0.064(13) Uiso 1 1 d . . .
H14 H 0.2424(18) -0.1609(13) -0.032(3) 0.020(6) Uiso 1 1 d . . .
H1 H 0.1911(17) -0.0054(12) 0.444(3) 0.024(6) Uiso 1 1 d . . .
H2 H 0.2774(18) -0.0472(12) 0.428(5) 0.023(6) Uiso 1 1 d . . .

loop_
_atom_site_aniso_label
_atom_site_aniso_U_11
_atom_site_aniso_U_22
_atom_site_aniso_U_33
_atom_site_aniso_U_23
_atom_site_aniso_U_13
_atom_site_aniso_U_12
Cu1 0.02803(15) 0.01257(12) 0.01112(13) 0.000 0.000 0.00352(12)
O1 0.0362(10) 0.0155(7) 0.0163(8) -0.0004(6) -0.0044(7) 0.0050(6)
O2 0.0401(10) 0.0174(7) 0.0138(7) 0.0009(6) 0.0039(7) 0.0050(7)
O3 0.0301(7) 0.0239(6) 0.0169(9) 0.0015(8) -0.0042(7) 0.0087(5)
O4 0.0373(7) 0.0220(6) 0.0143(6) -0.0029(8) 0.0023(8) 0.0080(5)
C1 0.0180(9) 0.0164(8) 0.0133(10) 0.0010(8) 0.0016(7) -0.0011(7)
C2 0.0271(8) 0.0141(7) 0.0150(8) -0.0022(9) 0.0016(10) 0.0003(6)
C3 0.0155(9) 0.0194(9) 0.0126(9) -0.0009(7) -0.0005(7) 0.0003(7)
N11 0.0283(8) 0.0229(7) 0.0180(8) 0.0020(10) 0.0007(10) -0.0011(6)

loop_
_atom_type_symbol
_atom_type_description
_atom_type_scat_dispersion_real
_atom_type_scat_dispersion_imag
_atom_type_scat_source
C C 0.0033 0.0016 'International Tables Vol C Tables 4.2.6.8 and 6.1.1.4'
H H 0.0000 0.0000 'International Tables Vol C Tables 4.2.6.8 and 6.1.1.4'
Cu Cu 0.3201 1.2651 'International Tables Vol C Tables 4.2.6.8 and 6.1.1.4'
N N 0.0061 0.0033 'International Tables Vol C Tables 4.2.6.8 and 6.1.1.4'
O O 0.0106 0.0060 'International Tables Vol C Tables 4.2.6.8 and 6.1.1.4'

loop_
_geom_angle_atom_site_label_1
_geom_angle_atom_site_label_2
_geom_angle_atom_site_label_3
_geom_angle
_geom_angle_site_symmetry_1
_geom_angle_site_symmetry_3
_geom_angle_publ_flag
O2 Cu1 O2 86.77(9) . 14_545 ?
O2 Cu1 O1 179.41(8) . 14_545 ?
O2 Cu1 O1 92.78(5) 14_545 14_545 ?
O2 Cu1 O1 92.78(5) . . ?
O2 Cu1 O1 179.41(8) 14_545 . ?
O1 Cu1 O1 87.68(9) 14_545 . ?
C1 O1 Cu1 126.44(14) . . ?
C3 O2 Cu1 127.72(14) . . ?
O3 C1 O1 121.77(19) . . ?
O3 C1 C2 118.32(18) . . ?
O1 C1 C2 119.86(18) . . ?
C3 C2 C1 116.11(14) . . ?
O4 C3 O2 121.6(2) . . ?
O4 C3 C2 117.95(19) . . ?
O2 C3 C2 120.48(18) . . ?

loop_
_geom_bond_atom_site_label_1
_geom_bond_atom_site_label_2
_geom_bond_distance
_geom_bond_site_symmetry_2
_geom_bond_publ_flag
Cu1 O2 1.9389(15) . ?
Cu1 O2 1.9389(15) 14_545 ?
Cu1 O1 1.9553(16) 14_545 ?
Cu1 O1 1.9553(16) . ?
O1 C1 1.263(2) . ?
O2 C3 1.272(2) . ?
O3 C1 1.251(3) . ?
O4 C3 1.250(3) . ?
C1 C2 1.511(3) . ?
C2 C3 1.511(3) . ?
